data_4002971
loop_
_publ_author_name
'Takenaka, Hiroyuki'
'Ogaki, Takuya'
'Wang, Chengyuan'
'Kawabata, Kohsuke'
'Takimiya, Kazuo'

_publ_section_title
;
 Selenium-Substituted \b-Methylthiobenzo[1,2-b:4,5-b&#x2032;]dithiophenes:
 Synthesis, Packing Structure, and Transport Properties
;
_journal_issue 17
_journal_name_full 'Chemistry of Materials'
_journal_page_first 6696
_journal_paper_doi 10.1021/acs.chemmater.9b01187
_journal_volume 31
_journal_year 2019
_chemical_formula_moiety 'C12 H10 Se4'
_chemical_formula_sum 'C12 H10 Se4'
_chemical_formula_weight 470.05
_space_group_crystal_system monoclinic
_space_group_IT_number 14
_space_group_name_Hall '-P 2ybc'
_space_group_name_H-M_alt 'P 1 21/c 1'
_symmetry_space_group_name_Hall '-P 2ybc'
_symmetry_space_group_name_H-M 'P 1 21/c 1'
_atom_sites_solution_hydrogens geom
_atom_sites_solution_primary direct
_atom_sites_solution_secondary difmap
_cell_angle_alpha 90.0000
_cell_angle_beta 99.7583(16)
_cell_angle_gamma 90.0000
_cell_formula_units_Z 2
_cell_length_a 8.4327(2)
_cell_length_b 13.6718(3)
_cell_length_c 5.46391(14)
_cell_measurement_reflns_used 2222
_cell_measurement_temperature 100
_cell_measurement_theta_max 68.02
_cell_measurement_theta_min 3.23
_cell_volume 620.82(3)
_computing_cell_refinement 'RAPID AUTO'
_computing_data_collection 'RAPID AUTO (Rigaku, ????)'
_computing_data_reduction 'RAPID AUTO'
_computing_molecular_graphics 'CrystalStructure 4.2.5'
_computing_publication_material 'CrystalStructure 4.2.5 (Rigaku, 2017)'
_computing_structure_refinement 'SHELXL97 (Sheldrick, 2008)'
_computing_structure_solution 'SIR2011 (Burla, et al., 2012)'
_diffrn_ambient_temperature 100
_diffrn_detector_area_resol_mean 10.000
_diffrn_measured_fraction_theta_full 1.000
_diffrn_measured_fraction_theta_max 1.000
_diffrn_measurement_device_type 'Rigaku R-AXIS RAPID'
_diffrn_measurement_method \w
_diffrn_radiation_type 'Cu K\a'
_diffrn_radiation_wavelength 1.54187
_diffrn_reflns_av_R_equivalents 0.1490
_diffrn_reflns_Laue_measured_fraction_full 1.000
_diffrn_reflns_Laue_measured_fraction_max 1.000
_diffrn_reflns_limit_h_max 10
_diffrn_reflns_limit_h_min -10
_diffrn_reflns_limit_k_max 16
_diffrn_reflns_limit_k_min -16
_diffrn_reflns_limit_l_max 6
_diffrn_reflns_limit_l_min -6
_diffrn_reflns_number 10448
_diffrn_reflns_point_group_measured_fraction_full 1.000
_diffrn_reflns_point_group_measured_fraction_max 1.000
_diffrn_reflns_theta_full 67.687
_diffrn_reflns_theta_max 68.152
_diffrn_reflns_theta_min 5.323
_diffrn_standards_number 0
_exptl_absorpt_coefficient_mu 13.865
_exptl_absorpt_correction_T_max 0.330
_exptl_absorpt_correction_T_min 0.057
_exptl_absorpt_correction_type numerical
_exptl_absorpt_process_details 'NUMABS (Rigaku, 1999)'
_exptl_crystal_colour colorless
_exptl_crystal_density_diffrn 2.514
_exptl_crystal_density_method 'not measured'
_exptl_crystal_description block
_exptl_crystal_F_000 436.00
_exptl_crystal_size_max 0.520
_exptl_crystal_size_mid 0.130
_exptl_crystal_size_min 0.080
_refine_diff_density_max 1.27
_refine_diff_density_min -1.24
_refine_ls_extinction_coef 0.0097(6)
_refine_ls_extinction_method SHELXL
_refine_ls_goodness_of_fit_ref 1.070
_refine_ls_hydrogen_treatment constr
_refine_ls_number_parameters 32
_refine_ls_number_reflns 1139
_refine_ls_number_restraints 0
_refine_ls_R_factor_all 0.0563
_refine_ls_R_factor_gt 0.0504
_refine_ls_shift/su_max 0.000
_refine_ls_structure_factor_coef Fsqd
_refine_ls_weighting_details 'w = 1/[\s^2^(Fo^2^)+(0.0485P)^2^+2.1484P] where P=(Fo^2^+2Fc^2^)/3'
_refine_ls_weighting_scheme calc
_refine_ls_wR_factor_gt 0.1132
_refine_ls_wR_factor_ref 0.1162
_reflns_Friedel_coverage 0.000
_reflns_number_gt 1088
_reflns_number_total 1139
_reflns_threshold_expression F^2^>2.0\s(F^2^)
_cod_data_source_file cm9b01187_si_005.cif
_cod_data_source_block BDS-SeMe_block
_cod_database_code 4002971

loop_
_space_group_symop_id
_space_group_symop_operation_xyz
1 +X,+Y,+Z
2 -X,1/2+Y,1/2-Z
3 -X,-Y,-Z
4 +X,-1/2-Y,-1/2+Z

loop_
_atom_site_label
_atom_site_type_symbol
_atom_site_fract_x
_atom_site_fract_y
_atom_site_fract_z
_atom_site_U_iso_or_equiv
_atom_site_adp_type
_atom_site_occupancy
_atom_site_site_symmetry_order
_atom_site_calc_flag
_atom_site_refinement_flags_posn
_atom_site_refinement_flags_adp
Se1 Se 0.85619(6) 0.33785(4) 0.58425(11) 0.0161(3) Uani 1 1 d . .
Se2 Se 0.67453(6) 0.65338(4) 0.47050(12) 0.0161(3) Uani 1 1 d . .
C1 C 0.9387(5) 0.5970(4) 0.9573(9) 0.0161(3) Uani 1 1 d . .
H1 H 0.8978 0.6615 0.9303 0.019 Uiso 1 1 calc R U
C2 C 0.9466(5) 0.4253(3) 0.8377(9) 0.0161(3) Uani 1 1 d . .
C3 C 0.8849(5) 0.5213(3) 0.7909(10) 0.0161(3) Uani 1 1 d . .
C4 C 0.7696(5) 0.5295(3) 0.5610(10) 0.0161(3) Uani 1 1 d . .
C5 C 0.7415(5) 0.4452(3) 0.4308(10) 0.0161(3) Uani 1 1 d . .
H5 H 0.6704 0.4409 0.2765 0.019 Uiso 1 1 calc R U
C6 C 0.5333(5) 0.6165(3) 0.1678(9) 0.0161(3) Uani 1 1 d . .
H6A H 0.4737 0.6741 0.0958 0.019 Uiso 1 1 calc R U
H6B H 0.5974 0.5901 0.0492 0.019 Uiso 1 1 calc R U
H6C H 0.4574 0.5666 0.2050 0.019 Uiso 1 1 calc R U

loop_
_atom_site_aniso_label
_atom_site_aniso_U_11
_atom_site_aniso_U_22
_atom_site_aniso_U_33
_atom_site_aniso_U_23
_atom_site_aniso_U_13
_atom_site_aniso_U_12
Se1 0.0107(3) 0.0173(4) 0.0201(5) -0.00070(13) 0.0017(3) 0.00015(12)
Se2 0.0107(3) 0.0173(4) 0.0201(5) -0.00070(13) 0.0017(3) 0.00015(12)
C1 0.0107(3) 0.0173(4) 0.0201(5) -0.00070(13) 0.0017(3) 0.00015(12)
C2 0.0107(3) 0.0173(4) 0.0201(5) -0.00070(13) 0.0017(3) 0.00015(12)
C3 0.0107(3) 0.0173(4) 0.0201(5) -0.00070(13) 0.0017(3) 0.00015(12)
C4 0.0107(3) 0.0173(4) 0.0201(5) -0.00070(13) 0.0017(3) 0.00015(12)
C5 0.0107(3) 0.0173(4) 0.0201(5) -0.00070(13) 0.0017(3) 0.00015(12)
C6 0.0107(3) 0.0173(4) 0.0201(5) -0.00070(13) 0.0017(3) 0.00015(12)

loop_
_atom_type_symbol
_atom_type_description
_atom_type_scat_dispersion_real
_atom_type_scat_dispersion_imag
_atom_type_scat_source
C C 0.0181 0.0091
;
International Tables for Crystallography
(Vol. C, Tables 4.2.6.8 and 6.1.1.4)
;
H H 0.0000 0.0000
;
International Tables for Crystallography
(Vol. C, Table 6.1.1.4)
;
Se Se -0.7943 1.1372
;
International Tables for Crystallography
(Vol. C, Tables 4.2.6.8 and 6.1.1.4)
;

loop_
_geom_angle_atom_site_label_1
_geom_angle_atom_site_label_2
_geom_angle_atom_site_label_3
_geom_angle
_geom_angle_site_symmetry_1
C5 Se1 C2 86.9(2) .
C4 Se2 C6 99.3(2) .
C2 C1 C3 117.9(4) 3_767
C2 C1 H1 121.1 3_767
C3 C1 H1 121.1 .
C1 C2 C3 122.3(5) 3_767
C1 C2 Se1 126.4(4) 3_767
C3 C2 Se1 111.3(4) .
C1 C3 C2 119.8(4) .
C1 C3 C4 126.8(4) .
C2 C3 C4 113.4(4) .
C5 C4 C3 114.8(4) .
C5 C4 Se2 126.3(4) .
C3 C4 Se2 118.9(3) .
C4 C5 Se1 113.6(4) .
C4 C5 H5 123.2 .
Se1 C5 H5 123.2 .
Se2 C6 H6A 109.5 .
Se2 C6 H6B 109.5 .
H6A C6 H6B 109.5 .
Se2 C6 H6C 109.5 .
H6A C6 H6C 109.5 .
H6B C6 H6C 109.5 .

loop_
_geom_bond_atom_site_label_1
_geom_bond_atom_site_label_2
_geom_bond_distance
_geom_bond_site_symmetry_2
Se1 C5 1.876(5) .
Se1 C2 1.890(5) .
Se2 C4 1.903(5) .
Se2 C6 1.934(5) .
C1 C2 1.384(7) 3_767
C1 C3 1.401(7) .
C1 H1 0.9500 .
C2 C1 1.384(7) 3_767
C2 C3 1.419(6) .
C3 C4 1.456(6) .
C4 C5 1.354(7) .
C5 H5 0.9500 .
C6 H6A 0.9800 .
C6 H6B 0.9800 .
C6 H6C 0.9800 .

loop_
_geom_torsion_atom_site_label_1
_geom_torsion_atom_site_label_2
_geom_torsion_atom_site_label_3
_geom_torsion_atom_site_label_4
_geom_torsion
_geom_torsion_site_symmetry_1
_geom_torsion_site_symmetry_4
C5 Se1 C2 C1 -177.5(4) . 3_767
C5 Se1 C2 C3 0.9(4) . .
C2 C1 C3 C2 0.8(7) 3_767 .
C2 C1 C3 C4 -177.9(4) 3_767 .
C1 C2 C3 C1 -0.9(8) 3_767 .
Se1 C2 C3 C1 -179.4(3) . .
C1 C2 C3 C4 178.0(4) 3_767 .
Se1 C2 C3 C4 -0.6(5) . .
C1 C3 C4 C5 178.4(5) . .
C2 C3 C4 C5 -0.4(6) . .
C1 C3 C4 Se2 -1.4(6) . .
C2 C3 C4 Se2 179.8(3) . .
C3 C4 C5 Se1 1.1(6) . .
Se2 C4 C5 Se1 -179.0(2) . .
C2 Se1 C5 C4 -1.2(4) . .
